data_4350395
loop_
_publ_author_name
'Weis, Eric M.'
'Barnes, Charles L.'
'Duval, Paul B.'

_publ_section_title
;
 [Na5(THF)10Ce(mnt)4]infinity: a honeycomb network polymer that yields
 homoleptic cerium(III) tetrakis(dithiolene) complexes in donor solvents.
;
_journal_issue 25
_journal_name_full 'Inorganic chemistry'
_journal_page_first 10126
_journal_page_last 10130
_journal_paper_doi 10.1021/ic060779z
_journal_volume 45
_journal_year 2006
_chemical_formula_sum 'C56 H80 Ce N8 Na5 O10 S8'
_chemical_formula_weight 1536.83
_space_group_IT_number 2
_space_group_name_Hall '-P 1'
_space_group_name_H-M_alt 'P -1'
_symmetry_cell_setting triclinic
_symmetry_space_group_name_H-M 'P -1'
_atom_sites_solution_hydrogens geom
_atom_sites_solution_primary direct
_atom_sites_solution_secondary difmap
_audit_creation_method SHELXL-97
_cell_angle_alpha 74.914(5)
_cell_angle_beta 73.190(6)
_cell_angle_gamma 71.560(5)
_cell_formula_units_Z 2
_cell_length_a 14.805(5)
_cell_length_b 14.895(5)
_cell_length_c 18.492(6)
_cell_measurement_reflns_used 7157
_cell_measurement_temperature 173(2)
_cell_measurement_theta_max 27.2
_cell_measurement_theta_min 2.3
_cell_volume 3639(2)
_computing_cell_refinement 'SAINT (Bruker, 1998)'
_computing_data_collection 'SMART (Bruker, 1998)'
_computing_data_reduction 'SAINT (Bruker, 1998)'
_computing_molecular_graphics 'ORTEP-III (Burnett & Johnson, 1996)'
_computing_publication_material 'CIFTAB (Sheldrick, 1997)'
_computing_structure_refinement 'SHELXL-97 (Sheldrick, 1997)'
_computing_structure_solution 'SHELXS-97 (Sheldrick, 1997)'
_diffrn_ambient_temperature 173(2)
_diffrn_measured_fraction_theta_full 0.950
_diffrn_measured_fraction_theta_max 0.950
_diffrn_measurement_device_type 'Bruker SMART CCD area detector'
_diffrn_measurement_method 'omega scans'
_diffrn_radiation_monochromator graphite
_diffrn_radiation_source 'fine-focus sealed tube'
_diffrn_radiation_type MoK\a
_diffrn_radiation_wavelength 0.71073
_diffrn_reflns_av_R_equivalents 0.0799
_diffrn_reflns_av_sigmaI/netI 0.1715
_diffrn_reflns_limit_h_max 17
_diffrn_reflns_limit_h_min -18
_diffrn_reflns_limit_k_max 19
_diffrn_reflns_limit_k_min -19
_diffrn_reflns_limit_l_max 22
_diffrn_reflns_limit_l_min -23
_diffrn_reflns_number 25182
_diffrn_reflns_theta_full 27.18
_diffrn_reflns_theta_max 27.18
_diffrn_reflns_theta_min 1.47
_diffrn_standards_decay_% 0.0
_exptl_absorpt_coefficient_mu 0.941
_exptl_absorpt_correction_T_max 0.87
_exptl_absorpt_correction_T_min 0.23
_exptl_absorpt_correction_type multi-scan
_exptl_absorpt_process_details
;
 Data were corrected for decay and absorption using the program SADABS 
 based on the method of R.H. Blessing (Acta Cryst. A51, 33-38, 1995).
;
_exptl_crystal_colour brown
_exptl_crystal_density_diffrn 1.403
_exptl_crystal_density_method 'not measured'
_exptl_crystal_description prism
_exptl_crystal_F_000 1586
_exptl_crystal_size_max 0.25
_exptl_crystal_size_mid 0.15
_exptl_crystal_size_min 0.15
_refine_diff_density_max 3.459
_refine_diff_density_min -2.990
_refine_diff_density_rms 0.195
_refine_ls_extinction_method none
_refine_ls_goodness_of_fit_ref 1.001
_refine_ls_hydrogen_treatment noref
_refine_ls_matrix_type full
_refine_ls_number_parameters 793
_refine_ls_number_reflns 15343
_refine_ls_number_restraints 0
_refine_ls_restrained_S_all 1.001
_refine_ls_R_factor_all 0.1602
_refine_ls_R_factor_gt 0.0871
_refine_ls_shift/su_max 0.066
_refine_ls_shift/su_mean 0.002
_refine_ls_structure_factor_coef Fsqd
_refine_ls_weighting_details 'calc w=1/[\s^2^(Fo^2^)+(0.1275P)^2^+0.0000P] where P=(Fo^2^+2Fc^2^)/3'
_refine_ls_weighting_scheme calc
_refine_ls_wR_factor_gt 0.2017
_refine_ls_wR_factor_ref 0.2476
_reflns_number_gt 8696
_reflns_number_total 15343
_reflns_threshold_expression >2sigma(I)
_cod_data_source_file ic060779zsi20060508_032050.cif
_cod_data_source_block EMWI1
_cod_original_sg_symbol_H-M P-1
_cod_database_code 4350395

loop_
_symmetry_equiv_pos_as_xyz
'x, y, z'
'-x, -y, -z'

loop_
_atom_site_label
_atom_site_type_symbol
_atom_site_fract_x
_atom_site_fract_y
_atom_site_fract_z
_atom_site_U_iso_or_equiv
_atom_site_adp_type
_atom_site_occupancy
_atom_site_symmetry_multiplicity
_atom_site_calc_flag
_atom_site_refinement_flags
Ce1 Ce 0.06635(4) 0.28423(3) 0.26356(3) 0.02150(16) Uani 1 1 d .
S1 S 0.18381(17) 0.41250(16) 0.15897(14) 0.0315(5) Uani 1 1 d .
Na1 Na 0.2228(3) 0.2565(3) 0.0547(2) 0.0366(9) Uani 1 1 d .
O1 O 0.3812(6) 0.2427(6) -0.0154(5) 0.075(3) Uani 1 1 d .
N1 N 0.4234(7) 0.4621(7) 0.1337(6) 0.055(3) Uani 1 1 d .
C1 C 0.3039(6) 0.3563(6) 0.1667(5) 0.027(2) Uani 1 1 d .
S2 S 0.27213(17) 0.17480(16) 0.20676(14) 0.0309(5) Uani 1 1 d .
Na2 Na -0.1843(3) 0.2775(3) 0.2227(2) 0.0366(9) Uani 1 1 d .
O2 O 0.2475(6) 0.0943(6) 0.0355(5) 0.065(2) Uani 1 1 d .
N2 N 0.5242(7) 0.1844(7) 0.1810(6) 0.055(3) Uani 1 1 d .
C2 C 0.3399(6) 0.2579(6) 0.1851(5) 0.0253(19) Uani 1 1 d .
S3 S -0.01427(18) 0.44707(15) 0.34871(13) 0.0275(5) Uani 1 1 d .
Na3 Na 0.0666(3) 0.7058(2) 0.51082(19) 0.0319(8) Uani 1 1 d .
O3 O -0.2358(5) 0.2989(5) 0.1088(4) 0.0477(19) Uani 1 1 d .
N3 N 0.0677(6) 0.5946(6) 0.4345(5) 0.039(2) Uani 1 1 d .
C3 C 0.3710(7) 0.4144(7) 0.1486(6) 0.037(2) Uani 1 1 d .
S4 S 0.1439(2) 0.24357(16) 0.40093(15) 0.0358(6) Uani 1 1 d .
Na4 Na -0.0249(3) 0.4146(2) -0.20262(19) 0.0314(8) Uani 1 1 d .
O4 O -0.3388(5) 0.3756(5) 0.2689(5) 0.054(2) Uani 1 1 d .
N4 N 0.2707(8) 0.3553(7) 0.4839(7) 0.067(3) Uani 1 1 d .
C4 C 0.4424(8) 0.2188(7) 0.1833(6) 0.038(2) Uani 1 1 d .
S5 S 0.10725(18) 0.07463(15) 0.30309(13) 0.0298(5) Uani 1 1 d .
Na5 Na -0.2719(3) -0.0553(3) 0.6296(2) 0.0414(10) Uani 1 1 d .
O5 O -0.1884(6) 0.1180(5) 0.2459(4) 0.051(2) Uani 1 1 d .
N5 N 0.0407(7) -0.1389(5) 0.4309(5) 0.042(2) Uani 1 1 d .
C5 C 0.0764(6) 0.4385(6) 0.3947(5) 0.0252(19) Uani 1 1 d .
S6 S -0.10937(17) 0.22880(14) 0.36470(12) 0.0261(5) Uani 1 1 d .
O6 O 0.2364(6) 0.6615(6) 0.4687(5) 0.055(2) Uani 1 1 d .
N6 N -0.2053(6) 0.0371(6) 0.5072(5) 0.041(2) Uani 1 1 d .
C6 C 0.1424(7) 0.3554(6) 0.4144(5) 0.027(2) Uani 1 1 d .
S7 S -0.08629(17) 0.44535(15) 0.20347(12) 0.0260(5) Uani 1 1 d .
O7 O -0.1236(6) 0.3383(5) -0.2286(5) 0.051(2) Uani 1 1 d .
N7 N -0.1740(6) 0.5967(5) 0.0355(4) 0.0346(19) Uani 1 1 d .
C7 C 0.0729(7) 0.5250(6) 0.4164(5) 0.029(2) Uani 1 1 d .
S8 S 0.02308(17) 0.24819(14) 0.12641(12) 0.0245(5) Uani 1 1 d .
O8 O 0.1188(5) 0.2970(5) -0.2453(4) 0.0451(18) Uani 1 1 d .
N8 N -0.0321(6) 0.3630(6) -0.0638(4) 0.0337(19) Uani 1 1 d .
C8 C 0.2138(8) 0.3566(7) 0.4534(6) 0.040(2) Uani 1 1 d .
O9 O -0.3850(5) -0.0819(5) 0.5734(4) 0.0480(19) Uani 1 1 d .
C9 C 0.0086(7) 0.0437(6) 0.3736(5) 0.0234(19) Uani 1 1 d .
O10 O -0.3765(8) 0.0771(7) 0.6840(5) 0.087(3) Uani 1 1 d .
C10 C -0.0762(7) 0.1048(6) 0.3974(5) 0.028(2) Uani 1 1 d .
C11 C 0.0257(7) -0.0570(6) 0.4060(5) 0.032(2) Uani 1 1 d .
C12 C -0.1485(7) 0.0665(6) 0.4574(5) 0.029(2) Uani 1 1 d .
C13 C -0.0810(6) 0.4381(6) 0.1093(5) 0.0223(18) Uani 1 1 d .
C14 C -0.0353(6) 0.3575(6) 0.0776(5) 0.0245(19) Uani 1 1 d .
C15 C -0.1324(6) 0.5244(6) 0.0671(5) 0.0246(19) Uani 1 1 d .
C16 C -0.0359(6) 0.3610(5) -0.0003(5) 0.0216(18) Uani 1 1 d .
C17 C 0.4186(12) 0.3217(11) -0.0554(11) 0.119(8) Uani 1 1 d .
H17A H 0.3959 0.3484 -0.1039 0.142 Uiso 1 1 calc R
H17B H 0.3946 0.3727 -0.0240 0.142 Uiso 1 1 calc R
C18 C 0.5158(14) 0.2940(14) -0.0708(16) 0.170(12) Uani 1 1 d .
H18A H 0.5412 0.3388 -0.0557 0.204 Uiso 1 1 calc R
H18B H 0.5418 0.2951 -0.1267 0.204 Uiso 1 1 calc R
C19 C 0.5477(10) 0.1956(13) -0.0278(9) 0.091(5) Uani 1 1 d .
H19A H 0.5994 0.1541 -0.0614 0.109 Uiso 1 1 calc R
H19B H 0.5726 0.1963 0.0163 0.109 Uiso 1 1 calc R
C20 C 0.4580(8) 0.1626(10) -0.0015(7) 0.062(3) Uani 1 1 d .
H20A H 0.4625 0.1129 -0.0300 0.074 Uiso 1 1 calc R
H20B H 0.4478 0.1344 0.0541 0.074 Uiso 1 1 calc R
C21 C 0.2533(17) 0.0789(15) -0.0351(9) 0.123(8) Uani 1 1 d .
H21A H 0.3109 0.0251 -0.0486 0.148 Uiso 1 1 calc R
H21B H 0.2606 0.1373 -0.0743 0.148 Uiso 1 1 calc R
C22 C 0.1644(17) 0.0554(18) -0.0333(10) 0.139(9) Uani 1 1 d .
H22A H 0.1785 0.0078 -0.0665 0.167 Uiso 1 1 calc R
H22B H 0.1156 0.1139 -0.0512 0.167 Uiso 1 1 calc R
C23 C 0.1285(13) 0.0153(11) 0.0468(9) 0.097(6) Uani 1 1 d .
H23A H 0.1293 -0.0530 0.0529 0.116 Uiso 1 1 calc R
H23B H 0.0611 0.0522 0.0668 0.116 Uiso 1 1 calc R
C24 C 0.2005(11) 0.0244(9) 0.0886(7) 0.065(4) Uani 1 1 d .
H24A H 0.1655 0.0470 0.1376 0.078 Uiso 1 1 calc R
H24B H 0.2487 -0.0380 0.0994 0.078 Uiso 1 1 calc R
C25 C -0.2133(9) 0.2240(8) 0.0671(7) 0.054(3) Uani 1 1 d .
H25A H -0.2516 0.1767 0.0951 0.065 Uiso 1 1 calc R
H25B H -0.1429 0.1902 0.0596 0.065 Uiso 1 1 calc R
C26 C -0.2396(10) 0.2714(10) -0.0095(7) 0.067(4) Uani 1 1 d .
H26A H -0.1813 0.2810 -0.0503 0.081 Uiso 1 1 calc R
H26B H -0.2724 0.2333 -0.0252 0.081 Uiso 1 1 calc R
C27 C -0.3067(17) 0.3636(15) 0.0077(11) 0.162(12) Uani 1 1 d .
H27A H -0.2876 0.4168 -0.0328 0.194 Uiso 1 1 calc R
H27B H -0.3739 0.3647 0.0075 0.194 Uiso 1 1 calc R
C28 C -0.3058(11) 0.3777(10) 0.0784(8) 0.074(4) Uani 1 1 d .
H28A H -0.3711 0.3817 0.1134 0.088 Uiso 1 1 calc R
H28B H -0.2883 0.4385 0.0724 0.088 Uiso 1 1 calc R
C29 C -0.3634(10) 0.4784(8) 0.2584(8) 0.065(4) Uani 1 1 d .
H29A H -0.3309 0.5060 0.2063 0.078 Uiso 1 1 calc R
H29B H -0.3425 0.4983 0.2967 0.078 Uiso 1 1 calc R
C30 C -0.4719(11) 0.5120(11) 0.2689(10) 0.087(5) Uani 1 1 d .
H30A H -0.4906 0.5305 0.2188 0.105 Uiso 1 1 calc R
H30B H -0.4990 0.5679 0.2954 0.105 Uiso 1 1 calc R
C31 C -0.5074(10) 0.4271(11) 0.3173(9) 0.079(4) Uani 1 1 d .
H31A H -0.5170 0.4258 0.3727 0.095 Uiso 1 1 calc R
H31B H -0.5694 0.4268 0.3070 0.095 Uiso 1 1 calc R
C32 C -0.4259(9) 0.3452(10) 0.2914(9) 0.070(4) Uani 1 1 d .
H32A H -0.4212 0.2886 0.3337 0.084 Uiso 1 1 calc R
H32B H -0.4372 0.3271 0.2475 0.084 Uiso 1 1 calc R
C33 C -0.2757(8) 0.0894(8) 0.2826(7) 0.054(3) Uani 1 1 d .
H33A H -0.3299 0.1312 0.2583 0.065 Uiso 1 1 calc R
H33B H -0.2940 0.0935 0.3378 0.065 Uiso 1 1 calc R
C34 C -0.2549(9) -0.0117(9) 0.2732(8) 0.066(4) Uani 1 1 d .
H34A H -0.2939 -0.0483 0.3167 0.079 Uiso 1 1 calc R
H34B H -0.2680 -0.0146 0.2245 0.079 Uiso 1 1 calc R
C35 C -0.1493(9) -0.0481(8) 0.2724(8) 0.065(4) Uani 1 1 d .
H35A H -0.1191 -0.1050 0.2473 0.078 Uiso 1 1 calc R
H35B H -0.1383 -0.0657 0.3252 0.078 Uiso 1 1 calc R
C36 C -0.1089(8) 0.0364(8) 0.2265(7) 0.049(3) Uani 1 1 d .
H36A H -0.0499 0.0356 0.2419 0.058 Uiso 1 1 calc R
H36B H -0.0925 0.0363 0.1706 0.058 Uiso 1 1 calc R
C37 C 0.2831(14) 0.5710(11) 0.5026(15) 0.141(10) Uani 1 1 d .
H37A H 0.2370 0.5475 0.5490 0.169 Uiso 1 1 calc R
H37B H 0.3010 0.5263 0.4664 0.169 Uiso 1 1 calc R
C38 C 0.362(2) 0.569(2) 0.5223(18) 0.222(17) Uani 1 1 d .
H38A H 0.4170 0.5158 0.5040 0.266 Uiso 1 1 calc R
H38B H 0.3505 0.5594 0.5789 0.266 Uiso 1 1 calc R
C39 C 0.3838(18) 0.662(2) 0.4862(18) 0.202(15) Uani 1 1 d .
H39A H 0.3871 0.6949 0.5252 0.242 Uiso 1 1 calc R
H39B H 0.4466 0.6538 0.4476 0.242 Uiso 1 1 calc R
C40 C 0.3048(10) 0.7150(11) 0.4509(10) 0.081(5) Uani 1 1 d .
H40A H 0.2736 0.7768 0.4693 0.098 Uiso 1 1 calc R
H40B H 0.3292 0.7295 0.3945 0.098 Uiso 1 1 calc R
C41 C -0.2224(9) 0.3825(9) -0.2334(7) 0.055(3) Uani 1 1 d .
H41A H -0.2279 0.4442 -0.2707 0.066 Uiso 1 1 calc R
H41B H -0.2638 0.3953 -0.1826 0.066 Uiso 1 1 calc R
C42 C -0.2530(11) 0.3120(13) -0.2598(12) 0.110(7) Uani 1 1 d .
H42A H -0.3200 0.3088 -0.2314 0.132 Uiso 1 1 calc R
H42B H -0.2520 0.3319 -0.3154 0.132 Uiso 1 1 calc R
C43 C -0.1871(11) 0.2229(10) -0.2457(10) 0.088(5) Uani 1 1 d .
H43A H -0.1759 0.1855 -0.2860 0.105 Uiso 1 1 calc R
H43B H -0.2118 0.1854 -0.1951 0.105 Uiso 1 1 calc R
C44 C -0.0933(9) 0.2452(8) -0.2465(8) 0.060(3) Uani 1 1 d .
H44A H -0.0598 0.1977 -0.2078 0.072 Uiso 1 1 calc R
H44B H -0.0483 0.2442 -0.2978 0.072 Uiso 1 1 calc R
C45 C 0.1742(9) 0.3062(8) -0.3227(6) 0.048(3) Uani 1 1 d .
H45A H 0.1331 0.3499 -0.3581 0.058 Uiso 1 1 calc R
H45B H 0.2013 0.2427 -0.3386 0.058 Uiso 1 1 calc R
C46 C 0.2555(9) 0.3476(9) -0.3233(8) 0.064(3) Uani 1 1 d .
H46A H 0.2364 0.4189 -0.3363 0.076 Uiso 1 1 calc R
H46B H 0.3161 0.3226 -0.3604 0.076 Uiso 1 1 calc R
C47 C 0.2686(10) 0.3126(9) -0.2404(8) 0.069(4) Uani 1 1 d .
H47A H 0.3334 0.2667 -0.2390 0.082 Uiso 1 1 calc R
H47B H 0.2627 0.3675 -0.2171 0.082 Uiso 1 1 calc R
C48 C 0.1882(9) 0.2639(8) -0.1982(7) 0.054(3) Uani 1 1 d .
H48A H 0.2139 0.1930 -0.1913 0.065 Uiso 1 1 calc R
H48B H 0.1580 0.2820 -0.1470 0.065 Uiso 1 1 calc R
C49 C -0.3416(9) -0.0932(8) 0.4943(6) 0.050(3) Uani 1 1 d .
H49A H -0.2787 -0.1433 0.4903 0.059 Uiso 1 1 calc R
H49B H -0.3302 -0.0318 0.4616 0.059 Uiso 1 1 calc R
C50 C -0.4161(9) -0.1231(9) 0.4702(7) 0.056(3) Uani 1 1 d .
H50A H -0.4600 -0.0663 0.4447 0.067 Uiso 1 1 calc R
H50B H -0.3832 -0.1690 0.4344 0.067 Uiso 1 1 calc R
C51 C -0.4721(10) -0.1699(9) 0.5438(8) 0.065(4) Uani 1 1 d .
H51A H -0.4610 -0.2390 0.5441 0.078 Uiso 1 1 calc R
H51B H -0.5430 -0.1385 0.5504 0.078 Uiso 1 1 calc R
C52 C -0.4343(9) -0.1574(9) 0.6077(7) 0.057(3) Uani 1 1 d .
H52A H -0.4890 -0.1388 0.6513 0.068 Uiso 1 1 calc R
H52B H -0.3885 -0.2179 0.6265 0.068 Uiso 1 1 calc R
C53 C -0.3813(12) 0.0962(11) 0.7583(10) 0.079(5) Uani 1 1 d .
H53A H -0.3831 0.1642 0.7548 0.095 Uiso 1 1 calc R
H53B H -0.3254 0.0534 0.7801 0.095 Uiso 1 1 calc R
C54 C -0.477(2) 0.0740(14) 0.8052(9) 0.158(13) Uani 1 1 d .
H54A H -0.5215 0.1273 0.8312 0.189 Uiso 1 1 calc R
H54B H -0.4671 0.0132 0.8432 0.189 Uiso 1 1 calc R
C55 C -0.512(2) 0.065(2) 0.738(2) 0.193(19) Uani 1 1 d .
H55A H -0.5017 -0.0038 0.7372 0.232 Uiso 1 1 calc R
H55B H -0.5825 0.0971 0.7434 0.232 Uiso 1 1 calc R
C56 C -0.465(2) 0.103(2) 0.6775(18) 0.204(18) Uani 1 1 d .
H56A H -0.4901 0.1741 0.6700 0.245 Uiso 1 1 calc R
H56B H -0.4705 0.0812 0.6330 0.245 Uiso 1 1 calc R

loop_
_atom_site_aniso_label
_atom_site_aniso_U_11
_atom_site_aniso_U_22
_atom_site_aniso_U_33
_atom_site_aniso_U_23
_atom_site_aniso_U_13
_atom_site_aniso_U_12
Ce1 0.0314(3) 0.0147(2) 0.0208(3) 0.00183(17) -0.0041(2) -0.0150(2)
S1 0.0335(13) 0.0209(11) 0.0402(14) 0.0030(9) -0.0070(11) -0.0152(10)
Na1 0.037(2) 0.033(2) 0.033(2) 0.0035(16) -0.0047(17) -0.0110(17)
O1 0.041(5) 0.050(5) 0.098(7) 0.035(5) 0.000(5) -0.015(4)
N1 0.054(6) 0.043(5) 0.081(7) -0.003(5) -0.018(5) -0.033(5)
C1 0.029(5) 0.027(5) 0.029(5) -0.001(4) -0.004(4) -0.017(4)
S2 0.0336(13) 0.0232(11) 0.0346(13) 0.0035(9) -0.0058(10) -0.0144(10)
Na2 0.042(2) 0.034(2) 0.037(2) 0.0020(16) -0.0071(18) -0.0239(18)
O2 0.073(6) 0.063(6) 0.058(6) -0.019(4) 0.002(5) -0.026(5)
N2 0.042(6) 0.044(5) 0.073(7) 0.003(5) -0.018(5) -0.012(5)
C2 0.021(5) 0.029(5) 0.024(5) -0.005(4) 0.000(4) -0.008(4)
S3 0.0411(14) 0.0179(10) 0.0265(12) -0.0008(8) -0.0095(10) -0.0129(10)
Na3 0.051(2) 0.0211(17) 0.0268(19) 0.0007(14) -0.0069(17) -0.0199(17)
O3 0.049(5) 0.051(5) 0.050(5) -0.007(4) -0.020(4) -0.016(4)
N3 0.059(6) 0.031(4) 0.032(5) -0.010(4) -0.006(4) -0.020(4)
C3 0.037(6) 0.028(5) 0.046(6) -0.002(4) -0.013(5) -0.012(5)
S4 0.0513(16) 0.0197(11) 0.0409(15) -0.0054(10) -0.0217(13) -0.0053(11)
Na4 0.048(2) 0.0255(18) 0.0262(19) 0.0008(14) -0.0084(17) -0.0220(17)
O4 0.045(5) 0.045(4) 0.070(6) -0.002(4) -0.005(4) -0.022(4)
N4 0.078(8) 0.057(7) 0.086(8) -0.024(6) -0.050(7) -0.005(6)
C4 0.036(6) 0.023(5) 0.052(7) 0.003(4) -0.009(5) -0.014(4)
S5 0.0405(14) 0.0188(10) 0.0276(12) 0.0013(9) -0.0005(10) -0.0155(10)
Na5 0.047(2) 0.030(2) 0.037(2) 0.0073(16) -0.0001(19) -0.0146(18)
O5 0.053(5) 0.034(4) 0.067(5) 0.003(4) -0.008(4) -0.029(4)
N5 0.063(6) 0.024(4) 0.039(5) 0.008(4) -0.009(4) -0.026(4)
C5 0.031(5) 0.024(4) 0.023(5) -0.007(3) -0.001(4) -0.013(4)
S6 0.0353(13) 0.0166(10) 0.0263(12) 0.0016(8) -0.0024(10) -0.0150(9)
O6 0.053(5) 0.045(5) 0.068(6) -0.020(4) -0.002(4) -0.015(4)
N6 0.051(6) 0.031(4) 0.040(5) 0.003(4) 0.005(4) -0.029(4)
C6 0.040(6) 0.014(4) 0.036(5) -0.009(3) -0.011(4) -0.014(4)
S7 0.0367(13) 0.0225(10) 0.0197(11) -0.0003(8) -0.0065(10) -0.0115(10)
O7 0.052(5) 0.043(4) 0.070(6) -0.021(4) -0.014(4) -0.019(4)
N7 0.043(5) 0.027(4) 0.036(5) 0.011(3) -0.012(4) -0.023(4)
C7 0.047(6) 0.026(5) 0.018(5) 0.000(3) -0.009(4) -0.018(4)
S8 0.0338(13) 0.0176(10) 0.0244(11) -0.0004(8) -0.0073(10) -0.0119(9)
O8 0.054(5) 0.036(4) 0.044(4) -0.002(3) -0.005(4) -0.019(4)
N8 0.041(5) 0.040(5) 0.026(5) 0.000(3) -0.012(4) -0.019(4)
C8 0.043(6) 0.038(6) 0.049(7) -0.017(5) -0.015(5) -0.013(5)
O9 0.046(5) 0.041(4) 0.050(5) -0.001(3) -0.006(4) -0.011(4)
C9 0.037(5) 0.018(4) 0.016(4) 0.003(3) -0.002(4) -0.017(4)
O10 0.088(8) 0.082(7) 0.045(6) -0.002(5) -0.010(5) 0.026(6)
C10 0.047(6) 0.028(5) 0.016(4) 0.002(3) -0.005(4) -0.028(5)
C11 0.042(6) 0.027(5) 0.027(5) 0.000(4) -0.002(4) -0.019(4)
C12 0.039(6) 0.018(4) 0.027(5) -0.002(4) -0.001(4) -0.010(4)
C13 0.026(5) 0.026(4) 0.019(4) -0.003(3) -0.003(4) -0.017(4)
C14 0.024(5) 0.029(5) 0.021(5) 0.005(4) -0.003(4) -0.017(4)
C15 0.028(5) 0.032(5) 0.018(4) -0.003(4) -0.002(4) -0.018(4)
C16 0.019(4) 0.014(4) 0.031(5) -0.004(3) 0.002(4) -0.010(3)
C17 0.068(11) 0.053(9) 0.172(18) 0.046(10) 0.014(11) -0.022(8)
C18 0.085(14) 0.092(14) 0.30(3) 0.084(17) -0.068(17) -0.059(12)
C19 0.051(9) 0.115(14) 0.089(12) 0.004(10) -0.016(8) -0.018(9)
C20 0.042(7) 0.068(9) 0.062(8) -0.001(6) -0.001(6) -0.015(7)
C21 0.20(2) 0.146(18) 0.044(10) 0.020(10) -0.021(11) -0.111(17)
C22 0.20(2) 0.20(2) 0.072(13) 0.012(13) -0.035(14) -0.15(2)
C23 0.143(16) 0.074(10) 0.090(12) -0.021(9) 0.011(11) -0.079(11)
C24 0.094(10) 0.046(7) 0.043(7) 0.000(5) -0.001(7) -0.023(7)
C25 0.068(8) 0.052(7) 0.055(8) -0.001(6) -0.019(6) -0.035(6)
C26 0.072(9) 0.096(11) 0.053(8) -0.016(7) -0.021(7) -0.040(8)
C27 0.22(3) 0.121(17) 0.110(16) -0.032(13) -0.111(18) 0.076(17)
C28 0.078(10) 0.071(9) 0.078(10) 0.000(8) -0.041(8) -0.018(8)
C29 0.066(9) 0.041(7) 0.094(11) -0.011(7) -0.015(8) -0.024(6)
C30 0.078(11) 0.060(9) 0.110(13) -0.005(9) -0.009(9) -0.019(8)
C31 0.053(9) 0.082(11) 0.098(12) -0.021(9) -0.002(8) -0.023(8)
C32 0.052(8) 0.065(9) 0.093(11) -0.018(8) 0.013(7) -0.039(7)
C33 0.048(7) 0.040(6) 0.071(8) 0.001(6) -0.015(6) -0.015(6)
C34 0.070(9) 0.049(7) 0.092(10) -0.013(7) -0.016(8) -0.035(7)
C35 0.066(9) 0.038(7) 0.096(11) -0.009(6) -0.010(8) -0.029(6)
C36 0.036(6) 0.050(7) 0.060(8) -0.012(6) -0.005(5) -0.016(5)
C37 0.091(14) 0.042(9) 0.29(3) 0.010(13) -0.074(17) -0.024(9)
C38 0.17(3) 0.24(4) 0.26(3) 0.13(3) -0.15(3) -0.11(2)
C39 0.14(2) 0.19(3) 0.32(4) 0.05(3) -0.13(2) -0.11(2)
C40 0.064(10) 0.072(10) 0.111(13) -0.032(9) 0.015(9) -0.040(8)
C41 0.055(8) 0.054(7) 0.060(8) -0.011(6) 0.000(6) -0.031(6)
C42 0.062(10) 0.121(16) 0.19(2) -0.084(15) -0.036(12) -0.030(10)
C43 0.086(11) 0.057(9) 0.145(15) -0.040(9) -0.014(10) -0.046(9)
C44 0.059(8) 0.034(6) 0.087(10) -0.027(6) -0.007(7) -0.011(6)
C45 0.063(8) 0.034(6) 0.047(7) -0.007(5) -0.006(6) -0.017(5)
C46 0.056(8) 0.053(8) 0.075(9) -0.005(7) -0.003(7) -0.019(6)
C47 0.071(9) 0.049(7) 0.089(11) -0.012(7) -0.032(8) -0.007(7)
C48 0.062(8) 0.042(6) 0.055(8) -0.003(5) -0.009(6) -0.016(6)
C49 0.056(7) 0.050(7) 0.034(6) 0.004(5) -0.006(5) -0.016(6)
C50 0.050(8) 0.053(7) 0.047(7) -0.004(6) -0.003(6) 0.000(6)
C51 0.060(8) 0.054(8) 0.082(10) -0.003(7) -0.011(7) -0.030(7)
C52 0.060(8) 0.054(7) 0.049(7) -0.009(6) 0.005(6) -0.022(6)
C53 0.088(11) 0.060(9) 0.109(14) -0.033(9) -0.038(10) -0.018(8)
C54 0.25(3) 0.087(13) 0.038(9) -0.005(9) 0.043(13) 0.019(16)
C55 0.12(2) 0.102(18) 0.32(5) 0.01(2) 0.02(3) -0.091(17)
C56 0.22(3) 0.19(3) 0.28(4) -0.17(3) -0.19(3) 0.06(3)

loop_
_atom_type_symbol
_atom_type_description
_atom_type_scat_dispersion_real
_atom_type_scat_dispersion_imag
_atom_type_scat_source
C C 0.0033 0.0016 'International Tables Vol C Tables 4.2.6.8 and 6.1.1.4'
H H 0.0000 0.0000 'International Tables Vol C Tables 4.2.6.8 and 6.1.1.4'
N N 0.0061 0.0033 'International Tables Vol C Tables 4.2.6.8 and 6.1.1.4'
O O 0.0106 0.0060 'International Tables Vol C Tables 4.2.6.8 and 6.1.1.4'
Na Na 0.0362 0.0249 'International Tables Vol C Tables 4.2.6.8 and 6.1.1.4'
S S 0.1246 0.1234 'International Tables Vol C Tables 4.2.6.8 and 6.1.1.4'
Ce Ce -0.2486 2.6331 'International Tables Vol C Tables 4.2.6.8 and 6.1.1.4'

loop_
_geom_angle_atom_site_label_1
_geom_angle_atom_site_label_2
_geom_angle_atom_site_label_3
_geom_angle
_geom_angle_site_symmetry_1
_geom_angle_site_symmetry_3
S5 Ce1 S4 78.53(6) . .
S5 Ce1 S1 131.72(7) . .
S4 Ce1 S1 100.08(7) . .
S5 Ce1 S6 70.44(6) . .
S4 Ce1 S6 87.81(7) . .
S1 Ce1 S6 157.42(7) . .
S5 Ce1 S7 136.86(7) . .
S4 Ce1 S7 132.36(7) . .
S1 Ce1 S7 78.70(7) . .
S6 Ce1 S7 80.39(6) . .
S5 Ce1 S3 136.45(7) . .
S4 Ce1 S3 67.97(6) . .
S1 Ce1 S3 82.46(7) . .
S6 Ce1 S3 80.98(7) . .
S7 Ce1 S3 64.65(6) . .
S5 Ce1 S2 63.84(6) . .
S4 Ce1 S2 79.34(7) . .
S1 Ce1 S2 68.48(7) . .
S6 Ce1 S2 134.06(6) . .
S7 Ce1 S2 138.60(6) . .
S3 Ce1 S2 131.29(7) . .
S5 Ce1 S8 81.18(6) . .
S4 Ce1 S8 158.79(6) . .
S1 Ce1 S8 88.86(7) . .
S6 Ce1 S8 91.16(7) . .
S7 Ce1 S8 68.08(6) . .
S3 Ce1 S8 132.73(6) . .
S2 Ce1 S8 86.27(7) . .
S5 Ce1 Na1 88.13(7) . .
S4 Ce1 Na1 125.74(8) . .
S1 Ce1 Na1 53.23(8) . .
S6 Ce1 Na1 136.27(7) . .
S7 Ce1 Na1 91.93(7) . .
S3 Ce1 Na1 133.96(7) . .
S2 Ce1 Na1 48.25(7) . .
S8 Ce1 Na1 47.01(7) . .
S5 Ce1 Na2 85.92(7) . .
S4 Ce1 Na2 135.13(8) . .
S1 Ce1 Na2 121.03(7) . .
S6 Ce1 Na2 47.35(7) . .
S7 Ce1 Na2 51.09(7) . .
S3 Ce1 Na2 98.44(7) . .
S2 Ce1 Na2 129.85(8) . .
S8 Ce1 Na2 48.38(7) . .
Na1 Ce1 Na2 95.08(8) . .
S5 Ce1 Na3 88.47(7) . 2_566
S4 Ce1 Na3 47.69(8) . 2_566
S1 Ce1 Na3 126.33(7) . 2_566
S6 Ce1 Na3 47.31(7) . 2_566
S7 Ce1 Na3 94.57(7) . 2_566
S3 Ce1 Na3 48.41(6) . 2_566
S2 Ce1 Na3 124.96(7) . 2_566
S8 Ce1 Na3 138.00(7) . 2_566
Na1 Ce1 Na3 173.20(7) . 2_566
Na2 Ce1 Na3 90.55(8) . 2_566
C1 S1 Ce1 105.9(3) . .
C1 S1 Na4 138.7(3) . 2_565
Ce1 S1 Na4 90.59(10) . 2_565
C1 S1 Na1 83.8(3) . .
Ce1 S1 Na1 79.50(9) . .
Na4 S1 Na1 137.06(12) 2_565 .
O1 Na1 N7 88.2(3) . 2_565
O1 Na1 O2 85.3(3) . .
N7 Na1 O2 125.2(3) 2_565 .
O1 Na1 S8 169.1(3) . .
N7 Na1 S8 93.3(2) 2_565 .
O2 Na1 S8 85.0(2) . .
O1 Na1 S2 96.2(3) . .
N7 Na1 S2 145.3(2) 2_565 .
O2 Na1 S2 89.4(2) . .
S8 Na1 S2 88.72(12) . .
O1 Na1 S1 105.2(3) . .
N7 Na1 S1 80.3(2) 2_565 .
O2 Na1 S1 153.3(3) . .
S8 Na1 S1 85.73(11) . .
S2 Na1 S1 65.38(10) . .
O1 Na1 Ce1 139.8(3) . .
N7 Na1 Ce1 109.8(2) 2_565 .
O2 Na1 Ce1 109.7(2) . .
S8 Na1 Ce1 49.24(7) . .
S2 Na1 Ce1 48.91(8) . .
S1 Na1 Ce1 47.27(7) . .
C20 O1 C17 109.4(10) . .
C20 O1 Na1 123.3(7) . .
C17 O1 Na1 123.6(8) . .
C2 C1 C3 117.7(8) . .
C2 C1 S1 123.5(7) . .
C3 C1 S1 118.6(7) . .
C2 S2 Na1 87.3(3) . .
C2 S2 Ce1 104.7(3) . .
Na1 S2 Ce1 82.84(10) . .
C2 S2 Na5 111.4(3) . 2_556
Na1 S2 Na5 161.02(14) . 2_556
Ce1 S2 Na5 89.20(10) . 2_556
O5 Na2 O4 110.9(3) . .
O5 Na2 O3 87.5(3) . .
O4 Na2 O3 86.9(3) . .
O5 Na2 S6 87.1(2) . .
O4 Na2 S6 97.8(2) . .
O3 Na2 S6 173.9(2) . .
O5 Na2 S8 96.1(2) . .
O4 Na2 S8 152.2(2) . .
O3 Na2 S8 87.6(2) . .
S6 Na2 S8 90.09(12) . .
O5 Na2 S7 154.7(2) . .
O4 Na2 S7 90.7(2) . .
O3 Na2 S7 107.4(2) . .
S6 Na2 S7 76.67(10) . .
S8 Na2 S7 65.07(9) . .
O5 Na2 Ce1 108.3(2) . .
O4 Na2 Ce1 124.3(2) . .
O3 Na2 Ce1 132.9(2) . .
S6 Na2 Ce1 46.83(7) . .
S8 Na2 Ce1 47.73(7) . .
S7 Na2 Ce1 46.61(6) . .
C21 O2 C24 104.9(11) . .
C21 O2 Na1 120.1(10) . .
C24 O2 Na1 124.5(7) . .
C1 C2 C4 118.8(8) . .
C1 C2 S2 125.2(7) . .
C4 C2 S2 116.0(6) . .
C5 S3 Na4 104.4(3) . 2_565
C5 S3 Ce1 104.6(3) . .
Na4 S3 Ce1 90.37(10) 2_565 .
C5 S3 Na3 81.9(3) . 2_566
Na4 S3 Na3 172.98(12) 2_565 2_566
Ce1 S3 Na3 85.06(9) . 2_566
O6 Na3 N5 96.5(3) . 1_565
O6 Na3 N3 85.4(3) . .
N5 Na3 N3 106.1(3) 1_565 .
O6 Na3 S6 84.0(2) . 2_566
N5 Na3 S6 94.5(2) 1_565 2_566
N3 Na3 S6 157.8(2) . 2_566
O6 Na3 S4 167.6(3) . 2_566
N5 Na3 S4 90.0(3) 1_565 2_566
N3 Na3 S4 103.1(2) . 2_566
S6 Na3 S4 84.97(11) 2_566 2_566
O6 Na3 S3 106.5(2) . 2_566
N5 Na3 S3 155.0(3) 1_565 2_566
N3 Na3 S3 85.9(2) . 2_566
S6 Na3 S3 78.56(10) 2_566 2_566
S4 Na3 S3 65.61(10) 2_566 2_566
O6 Na3 Ce1 121.9(2) . 2_566
N5 Na3 Ce1 112.3(2) 1_565 2_566
N3 Na3 Ce1 128.3(2) . 2_566
S6 Na3 Ce1 46.07(7) 2_566 2_566
S4 Na3 Ce1 45.72(7) 2_566 2_566
S3 Na3 Ce1 46.53(7) 2_566 2_566
C28 O3 C25 108.3(9) . .
C28 O3 Na2 127.5(7) . .
C25 O3 Na2 123.3(6) . .
C7 N3 Na3 161.4(7) . .
N1 C3 C1 178.8(11) . .
C6 S4 Ce1 105.2(3) . .
C6 S4 Na5 143.8(3) . 2_556
Ce1 S4 Na5 93.34(10) . 2_556
C6 S4 Na3 83.4(3) . 2_566
Ce1 S4 Na3 86.59(9) . 2_566
Na5 S4 Na3 129.27(13) 2_556 2_566
O7 Na4 O8 92.1(3) . .
O7 Na4 N8 105.7(3) . .
O8 Na4 N8 97.6(3) . .
O7 Na4 S3 102.1(2) . 2_565
O8 Na4 S3 91.3(2) . 2_565
N8 Na4 S3 150.4(2) . 2_565
O7 Na4 S1 96.6(2) . 2_565
O8 Na4 S1 169.8(2) . 2_565
N8 Na4 S1 85.2(2) . 2_565
S3 Na4 S1 81.61(11) 2_565 2_565
O7 Na4 S7 164.8(2) . 2_565
O8 Na4 S7 93.6(2) . 2_565
N8 Na4 S7 87.5(2) . 2_565
S3 Na4 S7 63.75(9) 2_565 2_565
S1 Na4 S7 76.63(10) 2_565 2_565
C32 O4 C29 109.0(9) . .
C32 O4 Na2 123.7(7) . .
C29 O4 Na2 125.1(7) . .
N2 C4 C2 177.4(11) . .
C9 S5 Ce1 108.7(3) . .
C9 S5 Na5 111.4(3) . 2_556
Ce1 S5 Na5 93.27(10) . 2_556
O10 Na5 O9 97.7(4) . .
O10 Na5 N6 96.6(3) . .
O9 Na5 N6 90.4(3) . .
O10 Na5 S4 166.6(3) . 2_556
O9 Na5 S4 87.6(2) . 2_556
N6 Na5 S4 95.7(2) . 2_556
O10 Na5 S5 95.9(3) . 2_556
O9 Na5 S5 165.3(2) . 2_556
N6 Na5 S5 93.7(2) . 2_556
S4 Na5 S5 77.93(12) 2_556 2_556
O10 Na5 S2 88.9(2) . 2_556
O9 Na5 S2 112.2(2) . 2_556
N6 Na5 S2 155.9(3) . 2_556
S4 Na5 S2 77.71(11) 2_556 2_556
S5 Na5 S2 62.30(10) 2_556 2_556
O10 Na5 C56 21.2(4) . .
O9 Na5 C56 76.5(4) . .
N6 Na5 C56 97.8(7) . .
S4 Na5 C56 159.1(6) 2_556 .
S5 Na5 C56 116.8(4) 2_556 .
S2 Na5 C56 95.7(6) 2_556 .
C33 O5 C36 110.6(8) . .
C33 O5 Na2 121.7(7) . .
C36 O5 Na2 127.7(6) . .
C11 N5 Na3 165.8(8) . 1_545
C6 C5 C7 120.6(8) . .
C6 C5 S3 123.7(6) . .
C7 C5 S3 115.5(7) . .
C10 S6 Ce1 107.6(3) . .
C10 S6 Na2 111.5(3) . .
Ce1 S6 Na2 85.82(9) . .
C10 S6 Na3 99.2(3) . 2_566
Ce1 S6 Na3 86.62(9) . 2_566
Na2 S6 Na3 149.27(12) . 2_566
C37 O6 C40 104.3(11) . .
C37 O6 Na3 115.5(10) . .
C40 O6 Na3 130.7(8) . .
C12 N6 Na5 159.2(8) . .
C5 C6 C8 119.0(8) . .
C5 C6 S4 124.4(7) . .
C8 C6 S4 116.6(7) . .
C13 S7 Ce1 109.1(3) . .
C13 S7 Na4 110.4(3) . 2_565
Ce1 S7 Na4 89.56(9) . 2_565
C13 S7 Na2 75.5(3) . .
Ce1 S7 Na2 82.31(9) . .
Na4 S7 Na2 171.28(12) 2_565 .
C44 O7 C41 110.4(8) . .
C44 O7 Na4 125.6(7) . .
C41 O7 Na4 123.9(6) . .
C15 N7 Na1 165.6(7) . 2_565
N3 C7 C5 178.3(11) . .
C14 S8 Na1 98.0(3) . .
C14 S8 Ce1 108.4(3) . .
Na1 S8 Ce1 83.75(9) . .
C14 S8 Na2 78.3(3) . .
Na1 S8 Na2 165.23(13) . .
Ce1 S8 Na2 83.89(9) . .
C45 O8 C48 106.0(8) . .
C45 O8 Na4 122.8(6) . .
C48 O8 Na4 115.8(7) . .
C16 N8 Na4 163.9(7) . .
N4 C8 C6 178.4(11) . .
C52 O9 C49 105.8(8) . .
C52 O9 Na5 122.6(6) . .
C49 O9 Na5 110.9(6) . .
C10 C9 C11 120.5(8) . .
C10 C9 S5 125.5(6) . .
C11 C9 S5 114.0(7) . .
C56 O10 C53 105.0(14) . .
C56 O10 Na5 117.3(13) . .
C53 O10 Na5 126.3(8) . .
C9 C10 C12 117.8(8) . .
C9 C10 S6 126.6(7) . .
C12 C10 S6 115.6(7) . .
N5 C11 C9 178.7(11) . .
N6 C12 C10 177.6(10) . .
C14 C13 C15 121.2(7) . .
C14 C13 S7 124.6(6) . .
C15 C13 S7 114.1(6) . .
C13 C14 C16 119.2(7) . .
C13 C14 S8 124.1(6) . .
C16 C14 S8 116.7(7) . .
N7 C15 C13 176.7(9) . .
N8 C16 C14 177.1(9) . .
C18 C17 O1 109.5(13) . .
C17 C18 C19 109.2(15) . .
C20 C19 C18 103.2(12) . .
O1 C20 C19 107.0(11) . .
O2 C21 C22 108.4(16) . .
C21 C22 C23 105.2(15) . .
C22 C23 C24 104.0(13) . .
O2 C24 C23 103.9(10) . .
O3 C25 C26 106.5(10) . .
C27 C26 C25 101.4(11) . .
C28 C27 C26 111.4(13) . .
C27 C28 O3 107.6(13) . .
O4 C29 C30 106.3(10) . .
C29 C30 C31 104.4(12) . .
C32 C31 C30 101.9(12) . .
O4 C32 C31 107.5(11) . .
O5 C33 C34 106.0(10) . .
C35 C34 C33 101.9(10) . .
C34 C35 C36 103.2(10) . .
O5 C36 C35 102.8(9) . .
C38 C37 O6 113.5(18) . .
C37 C38 C39 106.6(19) . .
C40 C39 C38 104.2(16) . .
O6 C40 C39 109.7(15) . .
O7 C41 C42 105.4(10) . .
C43 C42 C41 107.3(12) . .
C42 C43 C44 105.3(11) . .
O7 C44 C43 104.9(10) . .
O8 C45 C46 105.3(9) . .
C45 C46 C47 102.8(10) . .
C48 C47 C46 105.6(10) . .
O8 C48 C47 105.3(9) . .
O9 C49 C50 104.8(9) . .
C51 C50 C49 104.6(10) . .
C50 C51 C52 106.1(10) . .
O9 C52 C51 105.2(9) . .
O10 C53 C54 101.6(13) . .
C53 C54 C55 96.6(13) . .
C56 C55 C54 109(2) . .
C55 C56 O10 106(3) . .
C55 C56 Na5 106(2) . .
O10 C56 Na5 41.5(10) . .

loop_
_geom_bond_atom_site_label_1
_geom_bond_atom_site_label_2
_geom_bond_distance
_geom_bond_site_symmetry_2
Ce1 S5 2.919(2) .
Ce1 S4 2.930(2) .
Ce1 S1 2.941(2) .
Ce1 S6 2.948(2) .
Ce1 S7 2.955(2) .
Ce1 S3 2.976(2) .
Ce1 S2 2.990(3) .
Ce1 S8 2.999(2) .
Ce1 Na1 3.937(4) .
Ce1 Na2 4.031(4) .
Ce1 Na3 4.085(4) 2_566
S1 C1 1.740(9) .
S1 Na4 2.996(4) 2_565
S1 Na1 3.207(5) .
Na1 O1 2.303(9) .
Na1 N7 2.426(8) 2_565
Na1 O2 2.432(9) .
Na1 S8 2.897(4) .
Na1 S2 2.960(4) .
O1 C20 1.390(14) .
O1 C17 1.400(15) .
N1 C3 1.142(12) .
C1 C2 1.378(12) .
C1 C3 1.430(12) .
S2 C2 1.730(9) .
S2 Na5 3.086(4) 2_556
Na2 O5 2.319(8) .
Na2 O4 2.345(9) .
Na2 O3 2.356(8) .
Na2 S6 2.972(4) .
Na2 S8 3.030(5) .
Na2 S7 3.165(4) .
O2 C21 1.356(17) .
O2 C24 1.436(14) .
N2 C4 1.148(12) .
C2 C4 1.438(13) .
S3 C5 1.743(9) .
S3 Na4 2.972(4) 2_565
S3 Na3 3.067(4) 2_566
Na3 O6 2.334(9) .
Na3 N5 2.381(8) 1_565
Na3 N3 2.434(8) .
Na3 S6 3.008(4) 2_566
Na3 S4 3.027(5) 2_566
Na3 S3 3.067(4) 2_566
Na3 Ce1 4.085(4) 2_566
O3 C28 1.411(14) .
O3 C25 1.419(13) .
N3 C7 1.143(11) .
S4 C6 1.739(8) .
S4 Na5 2.936(5) 2_556
S4 Na3 3.027(5) 2_566
Na4 O7 2.323(8) .
Na4 O8 2.367(8) .
Na4 N8 2.461(8) .
Na4 S3 2.972(4) 2_565
Na4 S1 2.995(4) 2_565
Na4 S7 3.034(4) 2_565
O4 C32 1.415(13) .
O4 C29 1.432(13) .
N4 C8 1.134(12) .
S5 C9 1.748(9) .
S5 Na5 2.950(5) 2_556
Na5 O10 2.345(10) .
Na5 O9 2.382(9) .
Na5 N6 2.436(8) .
Na5 S4 2.936(5) 2_556
Na5 S5 2.950(5) 2_556
Na5 S2 3.086(4) 2_556
Na5 C56 3.14(3) .
O5 C33 1.415(13) .
O5 C36 1.439(13) .
N5 C11 1.160(11) .
N5 Na3 2.381(8) 1_545
C5 C6 1.351(12) .
C5 C7 1.428(12) .
S6 C10 1.743(9) .
S6 Na3 3.008(4) 2_566
O6 C37 1.382(17) .
O6 C40 1.397(14) .
N6 C12 1.149(11) .
C6 C8 1.449(13) .
S7 C13 1.751(8) .
S7 Na4 3.034(4) 2_565
O7 C44 1.412(12) .
O7 C41 1.421(13) .
N7 C15 1.158(11) .
N7 Na1 2.426(8) 2_565
S8 C14 1.735(8) .
O8 C45 1.425(12) .
O8 C48 1.426(13) .
N8 C16 1.154(11) .
O9 C52 1.443(13) .
O9 C49 1.449(12) .
C9 C10 1.328(13) .
C9 C11 1.432(11) .
O10 C56 1.28(3) .
O10 C53 1.451(16) .
C10 C12 1.440(12) .
C13 C14 1.366(12) .
C13 C15 1.429(11) .
C14 C16 1.429(12) .
C17 C18 1.33(2) .
C18 C19 1.48(2) .
C19 C20 1.470(18) .
C21 C22 1.45(2) .
C22 C23 1.46(2) .
C23 C24 1.54(2) .
C25 C26 1.511(16) .
C26 C27 1.47(2) .
C27 C28 1.38(2) .
C29 C30 1.493(18) .
C30 C31 1.495(19) .
C31 C32 1.487(18) .
C33 C34 1.484(16) .
C34 C35 1.480(17) .
C35 C36 1.513(15) .
C37 C38 1.31(2) .
C38 C39 1.47(3) .
C39 C40 1.42(3) .
C41 C42 1.497(17) .
C42 C43 1.39(2) .
C43 C44 1.521(17) .
C45 C46 1.512(16) .
C46 C47 1.533(18) .
C47 C48 1.505(17) .
C49 C50 1.520(16) .
C50 C51 1.499(16) .
C51 C52 1.518(17) .
C53 C54 1.52(3) .
C54 C55 1.53(4) .
C55 C56 1.23(4) .

loop_
_geom_torsion_atom_site_label_1
_geom_torsion_atom_site_label_2
_geom_torsion_atom_site_label_3
_geom_torsion_atom_site_label_4
_geom_torsion
_geom_torsion_site_symmetry_1
_geom_torsion_site_symmetry_4
S5 Ce1 S1 C1 -36.5(3) . .
S4 Ce1 S1 C1 47.0(3) . .
S6 Ce1 S1 C1 156.1(3) . .
S7 Ce1 S1 C1 178.5(3) . .
S3 Ce1 S1 C1 113.0(3) . .
S2 Ce1 S1 C1 -27.2(3) . .
S8 Ce1 S1 C1 -113.6(3) . .
Na1 Ce1 S1 C1 -80.4(3) . .
Na2 Ce1 S1 C1 -151.7(3) . .
Na3 Ce1 S1 C1 91.2(3) 2_566 .
S5 Ce1 S1 Na4 -178.17(9) . 2_565
S4 Ce1 S1 Na4 -94.61(9) . 2_565
S6 Ce1 S1 Na4 14.4(2) . 2_565
S7 Ce1 S1 Na4 36.87(9) . 2_565
S3 Ce1 S1 Na4 -28.68(9) . 2_565
S2 Ce1 S1 Na4 -168.83(10) . 2_565
S8 Ce1 S1 Na4 104.73(9) . 2_565
Na1 Ce1 S1 Na4 137.96(12) . 2_565
Na2 Ce1 S1 Na4 66.66(11) . 2_565
Na3 Ce1 S1 Na4 -50.49(12) 2_566 2_565
S5 Ce1 S1 Na1 43.87(11) . .
S4 Ce1 S1 Na1 127.43(9) . .
S6 Ce1 S1 Na1 -123.52(17) . .
S7 Ce1 S1 Na1 -101.09(9) . .
S3 Ce1 S1 Na1 -166.64(9) . .
S2 Ce1 S1 Na1 53.22(9) . .
S8 Ce1 S1 Na1 -33.23(8) . .
Na2 Ce1 S1 Na1 -71.30(11) . .
Na3 Ce1 S1 Na1 171.55(9) 2_566 .
C1 S1 Na1 O1 -38.3(4) . .
Ce1 S1 Na1 O1 -145.8(2) . .
Na4 S1 Na1 O1 134.8(3) 2_565 .
C1 S1 Na1 N7 -123.7(4) . 2_565
Ce1 S1 Na1 N7 128.8(2) . 2_565
Na4 S1 Na1 N7 49.4(3) 2_565 2_565
C1 S1 Na1 O2 72.2(6) . .
Ce1 S1 Na1 O2 -35.3(6) . .
Na4 S1 Na1 O2 -114.7(6) 2_565 .
C1 S1 Na1 S8 142.2(3) . .
Ce1 S1 Na1 S8 34.67(8) . .
Na4 S1 Na1 S8 -44.74(19) 2_565 .
C1 S1 Na1 S2 51.6(3) . .
Ce1 S1 Na1 S2 -55.88(8) . .
Na4 S1 Na1 S2 -135.29(17) 2_565 .
C1 S1 Na1 Ce1 107.5(3) . .
Na4 S1 Na1 Ce1 -79.41(16) 2_565 .
S5 Ce1 Na1 O1 -91.7(4) . .
S4 Ce1 Na1 O1 -17.2(4) . .
S1 Ce1 Na1 O1 57.2(4) . .
S6 Ce1 Na1 O1 -150.4(4) . .
S7 Ce1 Na1 O1 131.5(4) . .
S3 Ce1 Na1 O1 75.7(4) . .
S2 Ce1 Na1 O1 -35.9(4) . .
S8 Ce1 Na1 O1 -171.3(4) . .
Na2 Ce1 Na1 O1 -177.4(4) . .
Na3 Ce1 Na1 O1 -31.6(8) 2_566 .
S5 Ce1 Na1 N7 156.4(2) . 2_565
S4 Ce1 Na1 N7 -129.2(2) . 2_565
S1 Ce1 Na1 N7 -54.8(2) . 2_565
S6 Ce1 Na1 N7 97.7(2) . 2_565
S7 Ce1 Na1 N7 19.6(2) . 2_565
S3 Ce1 Na1 N7 -36.2(3) . 2_565
S2 Ce1 Na1 N7 -147.8(3) . 2_565
S8 Ce1 Na1 N7 76.7(2) . 2_565
Na2 Ce1 Na1 N7 70.7(2) . 2_565
Na3 Ce1 Na1 N7 -143.6(6) 2_566 2_565
S5 Ce1 Na1 O2 15.2(3) . .
S4 Ce1 Na1 O2 89.6(3) . .
S1 Ce1 Na1 O2 164.0(3) . .
S6 Ce1 Na1 O2 -43.6(3) . .
S7 Ce1 Na1 O2 -121.7(3) . .
S3 Ce1 Na1 O2 -177.4(2) . .
S2 Ce1 Na1 O2 71.0(3) . .
S8 Ce1 Na1 O2 -64.5(3) . .
Na2 Ce1 Na1 O2 -70.6(3) . .
Na3 Ce1 Na1 O2 75.2(7) 2_566 .
S5 Ce1 Na1 S8 79.67(9) . .
S4 Ce1 Na1 S8 154.08(8) . .
S1 Ce1 Na1 S8 -131.50(11) . .
S6 Ce1 Na1 S8 20.91(13) . .
S7 Ce1 Na1 S8 -57.17(9) . .
S3 Ce1 Na1 S8 -112.94(10) . .
S2 Ce1 Na1 S8 135.46(12) . .
Na2 Ce1 Na1 S8 -6.07(9) . .
Na3 Ce1 Na1 S8 139.7(6) 2_566 .
S5 Ce1 Na1 S2 -55.79(9) . .
S4 Ce1 Na1 S2 18.62(12) . .
S1 Ce1 Na1 S2 93.04(11) . .
S6 Ce1 Na1 S2 -114.54(10) . .
S7 Ce1 Na1 S2 167.37(9) . .
S3 Ce1 Na1 S2 111.60(10) . .
S8 Ce1 Na1 S2 -135.46(12) . .
Na2 Ce1 Na1 S2 -141.53(9) . .
Na3 Ce1 Na1 S2 4.2(6) 2_566 .
S5 Ce1 Na1 S1 -148.83(9) . .
S4 Ce1 Na1 S1 -74.42(10) . .
S6 Ce1 Na1 S1 152.42(9) . .
S7 Ce1 Na1 S1 74.33(8) . .
S3 Ce1 Na1 S1 18.56(12) . .
S2 Ce1 Na1 S1 -93.04(11) . .
S8 Ce1 Na1 S1 131.50(11) . .
Na2 Ce1 Na1 S1 125.43(8) . .
Na3 Ce1 Na1 S1 -88.8(6) 2_566 .
N7 Na1 O1 C20 -172.9(10) 2_565 .
O2 Na1 O1 C20 -47.3(10) . .
S8 Na1 O1 C20 -74.9(18) . .
S2 Na1 O1 C20 41.6(10) . .
S1 Na1 O1 C20 107.7(10) . .
Ce1 Na1 O1 C20 67.9(12) . .
N7 Na1 O1 C17 31.2(14) 2_565 .
O2 Na1 O1 C17 156.8(14) . .
S8 Na1 O1 C17 129.2(16) . .
S2 Na1 O1 C17 -114.3(13) . .
S1 Na1 O1 C17 -48.2(14) . .
Ce1 Na1 O1 C17 -88.0(13) . .
Ce1 S1 C1 C2 28.7(8) . .
Na4 S1 C1 C2 138.6(6) 2_565 .
Na1 S1 C1 C2 -48.5(8) . .
Ce1 S1 C1 C3 -155.2(7) . .
Na4 S1 C1 C3 -45.3(10) 2_565 .
Na1 S1 C1 C3 127.6(8) . .
O1 Na1 S2 C2 52.5(4) . .
N7 Na1 S2 C2 -43.3(5) 2_565 .
O2 Na1 S2 C2 137.8(4) . .
S8 Na1 S2 C2 -137.2(3) . .
S1 Na1 S2 C2 -51.3(3) . .
Ce1 Na1 S2 C2 -105.1(3) . .
O1 Na1 S2 Ce1 157.6(3) . .
N7 Na1 S2 Ce1 61.9(4) 2_565 .
O2 Na1 S2 Ce1 -117.1(2) . .
S8 Na1 S2 Ce1 -32.10(9) . .
S1 Na1 S2 Ce1 53.79(7) . .
O1 Na1 S2 Na5 -136.5(5) . 2_556
N7 Na1 S2 Na5 127.7(5) 2_565 2_556
O2 Na1 S2 Na5 -51.2(5) . 2_556
S8 Na1 S2 Na5 33.8(5) . 2_556
S1 Na1 S2 Na5 119.7(4) . 2_556
Ce1 Na1 S2 Na5 65.9(4) . 2_556
S5 Ce1 S2 C2 -161.7(3) . .
S4 Ce1 S2 C2 -79.4(3) . .
S1 Ce1 S2 C2 26.0(3) . .
S6 Ce1 S2 C2 -155.7(3) . .
S7 Ce1 S2 C2 66.0(3) . .
S3 Ce1 S2 C2 -31.7(3) . .
S8 Ce1 S2 C2 116.3(3) . .
Na1 Ce1 S2 C2 85.3(3) . .
Na2 Ce1 S2 C2 139.1(3) . .
Na3 Ce1 S2 C2 -94.1(3) 2_566 .
S5 Ce1 S2 Na1 112.94(10) . .
S4 Ce1 S2 Na1 -164.71(10) . .
S1 Ce1 S2 Na1 -59.30(10) . .
S6 Ce1 S2 Na1 118.95(11) . .
S7 Ce1 S2 Na1 -19.29(13) . .
S3 Ce1 S2 Na1 -117.03(10) . .
S8 Ce1 S2 Na1 30.94(9) . .
Na2 Ce1 S2 Na1 53.82(12) . .
Na3 Ce1 S2 Na1 -179.39(9) 2_566 .
S5 Ce1 S2 Na5 -49.80(10) . 2_556
S4 Ce1 S2 Na5 32.56(10) . 2_556
S1 Ce1 S2 Na5 137.96(11) . 2_556
S6 Ce1 S2 Na5 -43.78(13) . 2_556
S7 Ce1 S2 Na5 177.97(10) . 2_556
S3 Ce1 S2 Na5 80.24(11) . 2_556
S8 Ce1 S2 Na5 -131.79(10) . 2_556
Na1 Ce1 S2 Na5 -162.73(13) . 2_556
Na2 Ce1 S2 Na5 -108.92(11) . 2_556
Na3 Ce1 S2 Na5 17.88(12) 2_566 2_556
S5 Ce1 Na2 O5 -0.4(2) . .
S4 Ce1 Na2 O5 -69.7(3) . .
S1 Ce1 Na2 O5 137.0(2) . .
S6 Ce1 Na2 O5 -67.4(2) . .
S7 Ce1 Na2 O5 175.7(3) . .
S3 Ce1 Na2 O5 -136.8(2) . .
S2 Ce1 Na2 O5 50.2(3) . .
S8 Ce1 Na2 O5 81.4(2) . .
Na1 Ce1 Na2 O5 87.3(2) . .
Na3 Ce1 Na2 O5 -88.8(2) 2_566 .
S5 Ce1 Na2 O4 132.5(3) . .
S4 Ce1 Na2 O4 63.2(3) . .
S1 Ce1 Na2 O4 -90.2(3) . .
S6 Ce1 Na2 O4 65.5(3) . .
S7 Ce1 Na2 O4 -51.4(3) . .
S3 Ce1 Na2 O4 -3.9(3) . .
S2 Ce1 Na2 O4 -177.0(2) . .
S8 Ce1 Na2 O4 -145.7(3) . .
Na1 Ce1 Na2 O4 -139.8(3) . .
Na3 Ce1 Na2 O4 44.0(3) 2_566 .
S5 Ce1 Na2 O3 -104.6(3) . .
S4 Ce1 Na2 O3 -173.9(3) . .
S1 Ce1 Na2 O3 32.7(3) . .
S6 Ce1 Na2 O3 -171.6(3) . .
S7 Ce1 Na2 O3 71.5(3) . .
S3 Ce1 Na2 O3 119.0(3) . .
S2 Ce1 Na2 O3 -54.1(3) . .
S8 Ce1 Na2 O3 -22.8(3) . .
Na1 Ce1 Na2 O3 -16.9(3) . .
Na3 Ce1 Na2 O3 166.9(3) 2_566 .
S5 Ce1 Na2 S6 67.00(9) . .
S4 Ce1 Na2 S6 -2.25(13) . .
S1 Ce1 Na2 S6 -155.63(9) . .
S7 Ce1 Na2 S6 -116.86(11) . .
S3 Ce1 Na2 S6 -69.39(9) . .
S2 Ce1 Na2 S6 117.55(10) . .
S8 Ce1 Na2 S6 148.81(12) . .
Na1 Ce1 Na2 S6 154.75(9) . .
Na3 Ce1 Na2 S6 -21.43(9) 2_566 .
S5 Ce1 Na2 S8 -81.81(8) . .
S4 Ce1 Na2 S8 -151.07(9) . .
S1 Ce1 Na2 S8 55.56(11) . .
S6 Ce1 Na2 S8 -148.81(12) . .
S7 Ce1 Na2 S8 94.32(10) . .
S3 Ce1 Na2 S8 141.80(8) . .
S2 Ce1 Na2 S8 -31.26(11) . .
Na1 Ce1 Na2 S8 5.94(9) . .
Na3 Ce1 Na2 S8 -170.24(8) 2_566 .
S5 Ce1 Na2 S7 -176.14(9) . .
S4 Ce1 Na2 S7 114.61(10) . .
S1 Ce1 Na2 S7 -38.77(11) . .
S6 Ce1 Na2 S7 116.86(12) . .
S3 Ce1 Na2 S7 47.48(9) . .
S2 Ce1 Na2 S7 -125.58(9) . .
S8 Ce1 Na2 S7 -94.32(10) . .
Na1 Ce1 Na2 S7 -88.38(9) . .
Na3 Ce1 Na2 S7 95.44(8) 2_566 .
O1 Na1 O2 C21 -71.2(12) . .
N7 Na1 O2 C21 13.3(13) 2_565 .
S8 Na1 O2 C21 103.8(12) . .
S2 Na1 O2 C21 -167.5(12) . .
S1 Na1 O2 C21 173.9(11) . .
Ce1 Na1 O2 C21 147.1(12) . .
O1 Na1 O2 C24 149.6(10) . .
N7 Na1 O2 C24 -126.0(9) 2_565 .
S8 Na1 O2 C24 -35.5(9) . .
S2 Na1 O2 C24 53.3(9) . .
S1 Na1 O2 C24 34.7(13) . .
Ce1 Na1 O2 C24 7.9(10) . .
C3 C1 C2 C4 -1.5(13) . .
S1 C1 C2 C4 174.6(7) . .
C3 C1 C2 S2 -178.6(7) . .
S1 C1 C2 S2 -2.5(12) . .
Na1 S2 C2 C1 57.3(8) . .
Ce1 S2 C2 C1 -24.6(8) . .
Na5 S2 C2 C1 -119.6(7) 2_556 .
Na1 S2 C2 C4 -119.9(7) . .
Ce1 S2 C2 C4 158.2(7) . .
Na5 S2 C2 C4 63.2(8) 2_556 .
S5 Ce1 S3 C5 70.6(3) . .
S4 Ce1 S3 C5 28.0(3) . .
S1 Ce1 S3 C5 -76.1(3) . .
S6 Ce1 S3 C5 119.3(3) . .
S7 Ce1 S3 C5 -157.1(3) . .
S2 Ce1 S3 C5 -23.6(3) . .
S8 Ce1 S3 C5 -157.5(3) . .
Na1 Ce1 S3 C5 -91.0(3) . .
Na2 Ce1 S3 C5 163.5(3) . .
Na3 Ce1 S3 C5 80.3(3) 2_566 .
S5 Ce1 S3 Na4 175.56(10) . 2_565
S4 Ce1 S3 Na4 133.05(11) . 2_565
S1 Ce1 S3 Na4 28.93(9) . 2_565
S6 Ce1 S3 Na4 -135.66(10) . 2_565
S7 Ce1 S3 Na4 -52.09(9) . 2_565
S2 Ce1 S3 Na4 81.43(11) . 2_565
S8 Ce1 S3 Na4 -52.47(12) . 2_565
Na1 Ce1 S3 Na4 14.03(13) . 2_565
Na2 Ce1 S3 Na4 -91.48(10) . 2_565
Na3 Ce1 S3 Na4 -174.67(13) 2_566 2_565
S5 Ce1 S3 Na3 -9.77(13) . 2_566
S4 Ce1 S3 Na3 -52.28(10) . 2_566
S1 Ce1 S3 Na3 -156.41(9) . 2_566
S6 Ce1 S3 Na3 39.00(9) . 2_566
S7 Ce1 S3 Na3 122.57(10) . 2_566
S2 Ce1 S3 Na3 -103.90(10) . 2_566
S8 Ce1 S3 Na3 122.19(10) . 2_566
Na1 Ce1 S3 Na3 -171.31(10) . 2_566
Na2 Ce1 S3 Na3 83.19(10) . 2_566
O5 Na2 O3 C28 138.4(10) . .
O4 Na2 O3 C28 27.3(10) . .
S6 Na2 O3 C28 167(2) . .
S8 Na2 O3 C28 -125.4(10) . .
S7 Na2 O3 C28 -62.5(10) . .
Ce1 Na2 O3 C28 -108.7(10) . .
O5 Na2 O3 C25 -29.2(8) . .
O4 Na2 O3 C25 -140.3(8) . .
S6 Na2 O3 C25 -1(3) . .
S8 Na2 O3 C25 67.0(8) . .
S7 Na2 O3 C25 129.9(8) . .
Ce1 Na2 O3 C25 83.7(8) . .
O6 Na3 N3 C7 83(3) . .
N5 Na3 N3 C7 178(3) 1_565 .
S6 Na3 N3 C7 22(3) 2_566 .
S4 Na3 N3 C7 -88(3) 2_566 .
S3 Na3 N3 C7 -24(3) 2_566 .
Ce1 Na3 N3 C7 -45(3) 2_566 .
C2 C1 C3 N1 172(100) . .
S1 C1 C3 N1 -4(60) . .
S5 Ce1 S4 C6 179.3(4) . .
S1 Ce1 S4 C6 48.5(4) . .
S6 Ce1 S4 C6 -110.2(3) . .
S7 Ce1 S4 C6 -35.4(4) . .
S3 Ce1 S4 C6 -29.1(3) . .
S2 Ce1 S4 C6 114.1(3) . .
S8 Ce1 S4 C6 162.2(3) . .
Na1 Ce1 S4 C6 100.1(3) . .
Na2 Ce1 S4 C6 -108.6(4) . .
Na3 Ce1 S4 C6 -82.2(3) 2_566 .
S5 Ce1 S4 Na5 30.68(10) . 2_556
S1 Ce1 S4 Na5 -100.14(11) . 2_556
S6 Ce1 S4 Na5 101.15(11) . 2_556
S7 Ce1 S4 Na5 176.02(10) . 2_556
S3 Ce1 S4 Na5 -177.69(12) . 2_556
S2 Ce1 S4 Na5 -34.51(10) . 2_556
S8 Ce1 S4 Na5 13.6(2) . 2_556
Na1 Ce1 S4 Na5 -48.54(13) . 2_556
Na2 Ce1 S4 Na5 102.81(13) . 2_556
Na3 Ce1 S4 Na5 129.18(13) 2_566 2_556
S5 Ce1 S4 Na3 -98.50(9) . 2_566
S1 Ce1 S4 Na3 130.68(9) . 2_566
S6 Ce1 S4 Na3 -28.02(8) . 2_566
S7 Ce1 S4 Na3 46.84(12) . 2_566
S3 Ce1 S4 Na3 53.13(8) . 2_566
S2 Ce1 S4 Na3 -163.69(9) . 2_566
S8 Ce1 S4 Na3 -115.59(19) . 2_566
Na1 Ce1 S4 Na3 -177.72(9) . 2_566
Na2 Ce1 S4 Na3 -26.37(13) . 2_566
O5 Na2 O4 C32 -13.4(10) . .
O3 Na2 O4 C32 72.8(10) . .
S6 Na2 O4 C32 -103.2(9) . .
S8 Na2 O4 C32 151.6(9) . .
S7 Na2 O4 C32 -179.9(9) . .
Ce1 Na2 O4 C32 -145.2(9) . .
O5 Na2 O4 C29 -174.7(9) . .
O3 Na2 O4 C29 -88.6(9) . .
S6 Na2 O4 C29 95.4(9) . .
S8 Na2 O4 C29 -9.8(12) . .
S7 Na2 O4 C29 18.8(9) . .
Ce1 Na2 O4 C29 53.4(10) . .
C1 C2 C4 N2 -149(25) . .
S2 C2 C4 N2 29(26) . .
S4 Ce1 S5 C9 83.4(3) . .
S1 Ce1 S5 C9 176.7(3) . .
S6 Ce1 S5 C9 -8.4(3) . .
S7 Ce1 S5 C9 -58.7(3) . .
S3 Ce1 S5 C9 43.7(3) . .
S2 Ce1 S5 C9 167.1(3) . .
S8 Ce1 S5 C9 -102.8(3) . .
Na1 Ce1 S5 C9 -149.5(3) . .
Na2 Ce1 S5 C9 -54.3(3) . .
Na3 Ce1 S5 C9 36.4(3) 2_566 .
S4 Ce1 S5 Na5 -30.51(10) . 2_556
S1 Ce1 S5 Na5 62.84(13) . 2_556
S6 Ce1 S5 Na5 -122.27(11) . 2_556
S7 Ce1 S5 Na5 -172.59(10) . 2_556
S3 Ce1 S5 Na5 -70.23(13) . 2_556
S2 Ce1 S5 Na5 53.15(10) . 2_556
S8 Ce1 S5 Na5 143.32(10) . 2_556
Na1 Ce1 S5 Na5 96.58(11) . 2_556
Na2 Ce1 S5 Na5 -168.19(11) . 2_556
Na3 Ce1 S5 Na5 -77.53(11) 2_566 2_556
O4 Na2 O5 C33 0.7(9) . .
O3 Na2 O5 C33 -85.0(8) . .
S6 Na2 O5 C33 97.9(8) . .
S8 Na2 O5 C33 -172.3(8) . .
S7 Na2 O5 C33 147.6(7) . .
Ce1 Na2 O5 C33 140.3(8) . .
O4 Na2 O5 C36 -180.0(8) . .
O3 Na2 O5 C36 94.3(9) . .
S6 Na2 O5 C36 -82.8(8) . .
S8 Na2 O5 C36 7.0(9) . .
S7 Na2 O5 C36 -33.1(12) . .
Ce1 Na2 O5 C36 -40.4(9) . .
Na4 S3 C5 C6 -120.5(8) 2_565 .
Ce1 S3 C5 C6 -26.2(9) . .
Na3 S3 C5 C6 56.5(8) 2_566 .
Na4 S3 C5 C7 64.2(7) 2_565 .
Ce1 S3 C5 C7 158.4(6) . .
Na3 S3 C5 C7 -118.9(7) 2_566 .
S5 Ce1 S6 C10 8.3(3) . .
S4 Ce1 S6 C10 -70.3(3) . .
S1 Ce1 S6 C10 178.3(3) . .
S7 Ce1 S6 C10 156.0(3) . .
S3 Ce1 S6 C10 -138.4(3) . .
S2 Ce1 S6 C10 2.6(3) . .
S8 Ce1 S6 C10 88.5(3) . .
Na1 Ce1 S6 C10 73.3(3) . .
Na2 Ce1 S6 C10 111.3(3) . .
Na3 Ce1 S6 C10 -98.5(3) 2_566 .
S5 Ce1 S6 Na2 -102.99(10) . .
S4 Ce1 S6 Na2 178.41(10) . .
S1 Ce1 S6 Na2 67.1(2) . .
S7 Ce1 S6 Na2 44.75(9) . .
S3 Ce1 S6 Na2 110.37(10) . .
S2 Ce1 S6 Na2 -108.72(11) . .
S8 Ce1 S6 Na2 -22.78(9) . .
Na1 Ce1 S6 Na2 -37.92(13) . .
Na3 Ce1 S6 Na2 150.20(12) 2_566 .
S5 Ce1 S6 Na3 106.81(9) . 2_566
S4 Ce1 S6 Na3 28.21(9) . 2_566
S1 Ce1 S6 Na3 -83.14(19) . 2_566
S7 Ce1 S6 Na3 -105.45(9) . 2_566
S3 Ce1 S6 Na3 -39.82(8) . 2_566
S2 Ce1 S6 Na3 101.08(11) . 2_566
S8 Ce1 S6 Na3 -172.98(8) . 2_566
Na1 Ce1 S6 Na3 171.88(10) . 2_566
Na2 Ce1 S6 Na3 -150.20(12) . 2_566
O5 Na2 S6 C10 11.4(4) . .
O4 Na2 S6 C10 122.0(4) . .
O3 Na2 S6 C10 -17(2) . .
S8 Na2 S6 C10 -84.7(4) . .
S7 Na2 S6 C10 -149.0(4) . .
Ce1 Na2 S6 C10 -107.3(4) . .
O5 Na2 S6 Ce1 118.7(2) . .
O4 Na2 S6 Ce1 -130.7(2) . .
O3 Na2 S6 Ce1 90(2) . .
S8 Na2 S6 Ce1 22.53(9) . .
S7 Na2 S6 Ce1 -41.77(7) . .
O5 Na2 S6 Na3 -165.2(3) . 2_566
O4 Na2 S6 Na3 -54.5(3) . 2_566
O3 Na2 S6 Na3 166(2) . 2_566
S8 Na2 S6 Na3 98.7(3) . 2_566
S7 Na2 S6 Na3 34.4(3) . 2_566
Ce1 Na2 S6 Na3 76.2(2) . 2_566
N5 Na3 O6 C37 -179.9(12) 1_565 .
N3 Na3 O6 C37 -74.3(12) . .
S6 Na3 O6 C37 86.2(12) 2_566 .
S4 Na3 O6 C37 59.1(18) 2_566 .
S3 Na3 O6 C37 10.1(12) 2_566 .
Ce1 Na3 O6 C37 58.7(12) 2_566 .
N5 Na3 O6 C40 39.6(12) 1_565 .
N3 Na3 O6 C40 145.3(12) . .
S6 Na3 O6 C40 -54.2(11) 2_566 .
S4 Na3 O6 C40 -81.3(17) 2_566 .
S3 Na3 O6 C40 -130.4(11) 2_566 .
Ce1 Na3 O6 C40 -81.7(12) 2_566 .
O10 Na5 N6 C12 119(2) . .
O9 Na5 N6 C12 -143(2) . .
S4 Na5 N6 C12 -55(2) 2_556 .
S5 Na5 N6 C12 23(2) 2_556 .
S2 Na5 N6 C12 17(3) 2_556 .
C56 Na5 N6 C12 141(2) . .
C7 C5 C6 C8 -4.0(14) . .
S3 C5 C6 C8 -179.2(7) . .
C7 C5 C6 S4 172.2(7) . .
S3 C5 C6 S4 -3.0(13) . .
Ce1 S4 C6 C5 30.9(9) . .
Na5 S4 C6 C5 149.2(6) 2_556 .
Na3 S4 C6 C5 -53.7(8) 2_566 .
Ce1 S4 C6 C8 -152.8(7) . .
Na5 S4 C6 C8 -34.5(11) 2_556 .
Na3 S4 C6 C8 122.6(8) 2_566 .
S5 Ce1 S7 C13 -66.1(3) . .
S4 Ce1 S7 C13 168.5(3) . .
S1 Ce1 S7 C13 75.1(3) . .
S6 Ce1 S7 C13 -113.4(3) . .
S3 Ce1 S7 C13 162.1(3) . .
S2 Ce1 S7 C13 37.5(3) . .
S8 Ce1 S7 C13 -18.2(3) . .
Na1 Ce1 S7 C13 23.3(3) . .
Na2 Ce1 S7 C13 -71.7(3) . .
Na3 Ce1 S7 C13 -158.7(3) 2_566 .
S5 Ce1 S7 Na4 -177.52(10) . 2_565
S4 Ce1 S7 Na4 57.07(12) . 2_565
S1 Ce1 S7 Na4 -36.33(9) . 2_565
S6 Ce1 S7 Na4 135.13(9) . 2_565
S3 Ce1 S7 Na4 50.62(9) . 2_565
S2 Ce1 S7 Na4 -73.91(12) . 2_565
S8 Ce1 S7 Na4 -129.69(10) . 2_565
Na1 Ce1 S7 Na4 -88.19(10) . 2_565
Na2 Ce1 S7 Na4 176.84(12) . 2_565
Na3 Ce1 S7 Na4 89.84(9) 2_566 2_565
S5 Ce1 S7 Na2 5.64(13) . .
S4 Ce1 S7 Na2 -119.77(11) . .
S1 Ce1 S7 Na2 146.83(10) . .
S6 Ce1 S7 Na2 -41.72(9) . .
S3 Ce1 S7 Na2 -126.23(10) . .
S2 Ce1 S7 Na2 109.25(11) . .
S8 Ce1 S7 Na2 53.47(9) . .
Na1 Ce1 S7 Na2 94.97(10) . .
Na3 Ce1 S7 Na2 -87.01(9) 2_566 .
O5 Na2 S7 C13 102.6(7) . .
O4 Na2 S7 C13 -108.1(4) . .
O3 Na2 S7 C13 -21.2(4) . .
S6 Na2 S7 C13 154.0(3) . .
S8 Na2 S7 C13 57.6(3) . .
Ce1 Na2 S7 C13 112.1(3) . .
O5 Na2 S7 Ce1 -9.5(6) . .
O4 Na2 S7 Ce1 139.8(2) . .
O3 Na2 S7 Ce1 -133.3(2) . .
S6 Na2 S7 Ce1 41.96(8) . .
S8 Na2 S7 Ce1 -54.46(7) . .
O5 Na2 S7 Na4 -30.8(12) . 2_565
O4 Na2 S7 Na4 118.5(9) . 2_565
O3 Na2 S7 Na4 -154.6(8) . 2_565
S6 Na2 S7 Na4 20.7(9) . 2_565
S8 Na2 S7 Na4 -75.8(9) . 2_565
Ce1 Na2 S7 Na4 -21.3(8) . 2_565
O8 Na4 O7 C44 11.4(9) . .
N8 Na4 O7 C44 -87.2(9) . .
S3 Na4 O7 C44 103.2(9) 2_565 .
S1 Na4 O7 C44 -174.0(9) 2_565 .
S7 Na4 O7 C44 123.7(11) 2_565 .
O8 Na4 O7 C41 -164.4(8) . .
N8 Na4 O7 C41 97.1(8) . .
S3 Na4 O7 C41 -72.5(8) 2_565 .
S1 Na4 O7 C41 10.3(8) 2_565 .
S7 Na4 O7 C41 -52.1(15) 2_565 .
Na3 N3 C7 C5 89(32) . .
C6 C5 C7 N3 -129(31) . .
S3 C5 C7 N3 47(32) . .
O1 Na1 S8 C14 -103.2(14) . .
N7 Na1 S8 C14 -5.7(4) 2_565 .
O2 Na1 S8 C14 -130.8(4) . .
S2 Na1 S8 C14 139.7(3) . .
S1 Na1 S8 C14 74.3(3) . .
Ce1 Na1 S8 C14 107.8(3) . .
O1 Na1 S8 Ce1 149.0(13) . .
N7 Na1 S8 Ce1 -113.5(2) 2_565 .
O2 Na1 S8 Ce1 121.4(2) . .
S2 Na1 S8 Ce1 31.92(9) . .
S1 Na1 S8 Ce1 -33.48(7) . .
O1 Na1 S8 Na2 -177.6(12) . .
N7 Na1 S8 Na2 -80.1(5) 2_565 .
O2 Na1 S8 Na2 154.8(5) . .
S2 Na1 S8 Na2 65.3(5) . .
S1 Na1 S8 Na2 -0.1(5) . .
Ce1 Na1 S8 Na2 33.3(5) . .
S5 Ce1 S8 C14 167.9(3) . .
S4 Ce1 S8 C14 -175.2(3) . .
S1 Ce1 S8 C14 -59.5(3) . .
S6 Ce1 S8 C14 97.9(3) . .
S7 Ce1 S8 C14 18.7(3) . .
S3 Ce1 S8 C14 19.1(3) . .
S2 Ce1 S8 C14 -128.0(3) . .
Na1 Ce1 S8 C14 -96.4(3) . .
Na2 Ce1 S8 C14 75.5(3) . .
Na3 Ce1 S8 C14 90.2(3) 2_566 .
S5 Ce1 S8 Na1 -95.71(9) . .
S4 Ce1 S8 Na1 -78.8(2) . .
S1 Ce1 S8 Na1 36.87(9) . .
S6 Ce1 S8 Na1 -165.71(9) . .
S7 Ce1 S8 Na1 115.14(10) . .
S3 Ce1 S8 Na1 115.51(10) . .
S2 Ce1 S8 Na1 -31.63(9) . .
Na2 Ce1 S8 Na1 171.90(12) . .
Na3 Ce1 S8 Na1 -173.43(10) 2_566 .
S5 Ce1 S8 Na2 92.39(9) . .
S4 Ce1 S8 Na2 109.3(2) . .
S1 Ce1 S8 Na2 -135.02(9) . .
S6 Ce1 S8 Na2 22.39(9) . .
S7 Ce1 S8 Na2 -56.76(9) . .
S3 Ce1 S8 Na2 -56.38(11) . .
S2 Ce1 S8 Na2 156.47(9) . .
Na1 Ce1 S8 Na2 -171.90(12) . .
Na3 Ce1 S8 Na2 14.67(12) 2_566 .
O5 Na2 S8 C14 140.5(4) . .
O4 Na2 S8 C14 -25.4(6) . .
O3 Na2 S8 C14 53.2(4) . .
S6 Na2 S8 C14 -132.4(3) . .
S7 Na2 S8 C14 -57.2(3) . .
Ce1 Na2 S8 C14 -110.2(3) . .
O5 Na2 S8 Na1 -142.6(5) . .
O4 Na2 S8 Na1 51.5(8) . .
O3 Na2 S8 Na1 130.1(5) . .
S6 Na2 S8 Na1 -55.5(5) . .
S7 Na2 S8 Na1 19.7(5) . .
Ce1 Na2 S8 Na1 -33.3(5) . .
O5 Na2 S8 Ce1 -109.3(2) . .
O4 Na2 S8 Ce1 84.8(5) . .
O3 Na2 S8 Ce1 163.5(2) . .
S6 Na2 S8 Ce1 -22.19(8) . .
S7 Na2 S8 Ce1 53.04(6) . .
O7 Na4 O8 C45 91.3(7) . .
N8 Na4 O8 C45 -162.6(7) . .
S3 Na4 O8 C45 -10.9(7) 2_565 .
S1 Na4 O8 C45 -57.1(16) 2_565 .
S7 Na4 O8 C45 -74.7(7) 2_565 .
O7 Na4 O8 C48 -136.3(7) . .
N8 Na4 O8 C48 -30.2(7) . .
S3 Na4 O8 C48 121.5(7) 2_565 .
S1 Na4 O8 C48 75.4(15) 2_565 .
S7 Na4 O8 C48 57.8(7) 2_565 .
O7 Na4 N8 C16 -141(3) . .
O8 Na4 N8 C16 125(3) . .
S3 Na4 N8 C16 18(3) 2_565 .
S1 Na4 N8 C16 -45(3) 2_565 .
S7 Na4 N8 C16 32(3) 2_565 .
C5 C6 C8 N4 -175(100) . .
S4 C6 C8 N4 9(49) . .
O10 Na5 O9 C52 -101.8(8) . .
N6 Na5 O9 C52 161.5(8) . .
S4 Na5 O9 C52 65.8(8) 2_556 .
S5 Na5 O9 C52 55.3(14) 2_556 .
S2 Na5 O9 C52 -9.9(8) 2_556 .
C56 Na5 O9 C52 -100.5(11) . .
O10 Na5 O9 C49 132.1(6) . .
N6 Na5 O9 C49 35.4(6) . .
S4 Na5 O9 C49 -60.3(6) 2_556 .
S5 Na5 O9 C49 -70.9(12) 2_556 .
S2 Na5 O9 C49 -136.0(6) 2_556 .
C56 Na5 O9 C49 133.3(10) . .
Ce1 S5 C9 C10 8.5(9) . .
Na5 S5 C9 C10 109.9(8) 2_556 .
Ce1 S5 C9 C11 -171.4(6) . .
Na5 S5 C9 C11 -70.0(7) 2_556 .
O9 Na5 O10 C56 3(2) . .
N6 Na5 O10 C56 95(2) . .
S4 Na5 O10 C56 -109(3) 2_556 .
S5 Na5 O10 C56 -171(2) 2_556 .
S2 Na5 O10 C56 -109(2) 2_556 .
O9 Na5 O10 C53 141.1(12) . .
N6 Na5 O10 C53 -127.6(12) . .
S4 Na5 O10 C53 29(3) 2_556 .
S5 Na5 O10 C53 -33.2(12) 2_556 .
S2 Na5 O10 C53 28.8(12) 2_556 .
C56 Na5 O10 C53 138(2) . .
C11 C9 C10 C12 1.2(13) . .
S5 C9 C10 C12 -178.6(6) . .
C11 C9 C10 S6 179.8(7) . .
S5 C9 C10 S6 0.0(12) . .
Ce1 S6 C10 C9 -8.3(9) . .
Na2 S6 C10 C9 84.1(8) . .
Na3 S6 C10 C9 -97.7(8) 2_566 .
Ce1 S6 C10 C12 170.3(6) . .
Na2 S6 C10 C12 -97.3(6) . .
Na3 S6 C10 C12 80.9(7) 2_566 .
Na3 N5 C11 C9 149(48) 1_545 .
C10 C9 C11 N5 148(50) . .
S5 C9 C11 N5 -32(51) . .
Na5 N6 C12 C10 -56(26) . .
C9 C10 C12 N6 100(25) . .
S6 C10 C12 N6 -79(25) . .
Ce1 S7 C13 C14 17.9(8) . .
Na4 S7 C13 C14 114.8(7) 2_565 .
Na2 S7 C13 C14 -58.5(7) . .
Ce1 S7 C13 C15 -164.2(5) . .
Na4 S7 C13 C15 -67.4(6) 2_565 .
Na2 S7 C13 C15 119.4(6) . .
C15 C13 C14 C16 2.5(12) . .
S7 C13 C14 C16 -179.7(6) . .
C15 C13 C14 S8 -176.5(6) . .
S7 C13 C14 S8 1.2(11) . .
Na1 S8 C14 C13 -105.3(7) . .
Ce1 S8 C14 C13 -19.2(8) . .
Na2 S8 C14 C13 60.2(7) . .
Na1 S8 C14 C16 75.7(6) . .
Ce1 S8 C14 C16 161.7(5) . .
Na2 S8 C14 C16 -118.9(6) . .
Na1 N7 C15 C13 110(16) 2_565 .
C14 C13 C15 N7 -164(16) . .
S7 C13 C15 N7 18(17) . .
Na4 N8 C16 C14 -86(17) . .
C13 C14 C16 N8 118(17) . .
S8 C14 C16 N8 -63(17) . .
C20 O1 C17 C18 3(3) . .
Na1 O1 C17 C18 161.9(17) . .
O1 C17 C18 C19 -11(3) . .
C17 C18 C19 C20 13(3) . .
C17 O1 C20 C19 5.7(17) . .
Na1 O1 C20 C19 -153.2(10) . .
C18 C19 C20 O1 -11(2) . .
C24 O2 C21 C22 38(2) . .
Na1 O2 C21 C22 -108.2(16) . .
O2 C21 C22 C23 -26(2) . .
C21 C22 C23 C24 3(2) . .
C21 O2 C24 C23 -34.1(16) . .
Na1 O2 C24 C23 110.1(11) . .
C22 C23 C24 O2 18.1(18) . .
C28 O3 C25 C26 22.5(13) . .
Na2 O3 C25 C26 -167.9(7) . .
O3 C25 C26 C27 -19.6(17) . .
C25 C26 C27 C28 11(2) . .
C26 C27 C28 O3 3(2) . .
C25 O3 C28 C27 -15.9(18) . .
Na2 O3 C28 C27 175.0(14) . .
C32 O4 C29 C30 -4.9(15) . .
Na2 O4 C29 C30 158.7(9) . .
O4 C29 C30 C31 23.8(16) . .
C29 C30 C31 C32 -32.4(16) . .
C29 O4 C32 C31 -16.3(16) . .
Na2 O4 C32 C31 179.8(9) . .
C30 C31 C32 O4 30.3(16) . .
C36 O5 C33 C34 -10.5(13) . .
Na2 O5 C33 C34 168.9(8) . .
O5 C33 C34 C35 31.0(13) . .
C33 C34 C35 C36 -39.1(14) . .
C33 O5 C36 C35 -14.0(12) . .
Na2 O5 C36 C35 166.7(7) . .
C34 C35 C36 O5 33.0(13) . .
C40 O6 C37 C38 14(3) . .
Na3 O6 C37 C38 -136(2) . .
O6 C37 C38 C39 -12(4) . .
C37 C38 C39 C40 4(4) . .
C37 O6 C40 C39 -10(2) . .
Na3 O6 C40 C39 133.1(18) . .
C38 C39 C40 O6 4(3) . .
C44 O7 C41 C42 -2.6(15) . .
Na4 O7 C41 C42 173.6(10) . .
O7 C41 C42 C43 18.6(19) . .
C41 C42 C43 C44 -26(2) . .
C41 O7 C44 C43 -12.6(14) . .
Na4 O7 C44 C43 171.1(9) . .
C42 C43 C44 O7 24.1(18) . .
C48 O8 C45 C46 -39.9(11) . .
Na4 O8 C45 C46 96.3(9) . .
O8 C45 C46 C47 27.1(12) . .
C45 C46 C47 C48 -5.7(13) . .
C45 O8 C48 C47 35.8(11) . .
Na4 O8 C48 C47 -104.1(9) . .
C46 C47 C48 O8 -17.6(13) . .
C52 O9 C49 C50 37.4(10) . .
Na5 O9 C49 C50 172.4(7) . .
O9 C49 C50 C51 -25.4(12) . .
C49 C50 C51 C52 4.8(13) . .
C49 O9 C52 C51 -34.2(11) . .
Na5 O9 C52 C51 -162.6(7) . .
C50 C51 C52 O9 17.5(13) . .
C56 O10 C53 C54 35(2) . .
Na5 O10 C53 C54 -107.1(13) . .
O10 C53 C54 C55 -10.1(18) . .
C53 C54 C55 C56 -18(3) . .
C54 C55 C56 O10 42(3) . .
C54 C55 C56 Na5 86(2) . .
C53 O10 C56 C55 -49(3) . .
Na5 O10 C56 C55 97(2) . .
C53 O10 C56 Na5 -145.9(18) . .
O10 Na5 C56 C55 -96(3) . .
O9 Na5 C56 C55 87(2) . .
N6 Na5 C56 C55 176(2) . .
S4 Na5 C56 C55 46(3) 2_556 .
S5 Na5 C56 C55 -86(2) 2_556 .
S2 Na5 C56 C55 -24(2) 2_556 .
O9 Na5 C56 O10 -177(2) . .
N6 Na5 C56 O10 -88(2) . .
S4 Na5 C56 O10 142.0(12) 2_556 .
S5 Na5 C56 O10 10(2) 2_556 .
S2 Na5 C56 O10 72(2) 2_556 .
